data_7047301
loop_
_publ_author_name
'Srinivasa Reddy, T.'
'Priv\'er, Steven H'
'Rao, Vijay V.'
'Mirzadeh, Nedaossadat'
'Bhargava, Suresh K.'

_publ_section_title
;
 Gold(i) and gold(iii) phosphine complexes: synthesis, anticancer
 activities towards 2D and 3D cancer models, and apoptosis inducing
 properties.
;
_journal_issue 43
_journal_name_full 'Dalton transactions (Cambridge, England : 2003)'
_journal_page_first 15312
_journal_page_last 15323
_journal_paper_doi 10.1039/c8dt01724g
_journal_volume 47
_journal_year 2018
_chemical_formula_moiety 'C24 H27 Au Cl O6 P'
_chemical_formula_sum 'C24 H27 Au Cl O6 P'
_chemical_formula_weight 674.84
_space_group_crystal_system triclinic
_space_group_IT_number 2
_space_group_name_Hall '-P 1'
_space_group_name_H-M_alt 'P -1'
_symmetry_space_group_name_Hall '-P 1'
_symmetry_space_group_name_H-M 'P -1'
_atom_sites_solution_hydrogens geom
_audit_creation_method SHELXL-2014/7
_audit_update_record
;
2017-12-17 deposited with the CCDC.
2018-08-20 downloaded from the CCDC.
;
_cell_angle_alpha 107.912(4)
_cell_angle_beta 91.326(4)
_cell_angle_gamma 93.609(4)
_cell_formula_units_Z 4
_cell_length_a 10.874(2)
_cell_length_b 14.940(3)
_cell_length_c 16.308(3)
_cell_measurement_reflns_used 9862
_cell_measurement_temperature 150(2)
_cell_measurement_theta_max 32.46
_cell_measurement_theta_min 2.34
_cell_volume 2513.4(8)
_computing_cell_refinement 'Bruker SAINT'
_computing_data_collection 'Bruker APEX2'
_computing_data_reduction 'Bruker SAINT'
_computing_structure_refinement 'SHELXL-2014/7 (Sheldrick, 2014)'
_computing_structure_solution 'SHELXS-97 (Sheldrick, 2008)'
_diffrn_ambient_temperature 150(2)
_diffrn_measured_fraction_theta_full 1.000
_diffrn_measured_fraction_theta_max 1.000
_diffrn_measurement_device_type 'Bruker APEX-II CCD'
_diffrn_measurement_method '\f and \w scans'
_diffrn_radiation_monochromator graphite
_diffrn_radiation_source 'sealed tube'
_diffrn_radiation_type MoK\a
_diffrn_radiation_wavelength 0.71073
_diffrn_reflns_av_R_equivalents 0.0333
_diffrn_reflns_av_unetI/netI 0.0207
_diffrn_reflns_Laue_measured_fraction_full 1.000
_diffrn_reflns_Laue_measured_fraction_max 1.000
_diffrn_reflns_limit_h_max 16
_diffrn_reflns_limit_h_min -16
_diffrn_reflns_limit_k_max 22
_diffrn_reflns_limit_k_min -22
_diffrn_reflns_limit_l_max 24
_diffrn_reflns_limit_l_min -24
_diffrn_reflns_number 125615
_diffrn_reflns_point_group_measured_fraction_full 1.000
_diffrn_reflns_point_group_measured_fraction_max 1.000
_diffrn_reflns_theta_full 25.242
_diffrn_reflns_theta_max 32.500
_diffrn_reflns_theta_min 1.619
_exptl_absorpt_coefficient_mu 6.060
_exptl_absorpt_correction_T_max 0.746
_exptl_absorpt_correction_T_min 0.573
_exptl_absorpt_correction_type multi-scan
_exptl_absorpt_process_details SADABS
_exptl_crystal_colour colourless
_exptl_crystal_density_diffrn 1.783
_exptl_crystal_description needle
_exptl_crystal_F_000 1320
_exptl_crystal_recrystallization_method 'Re-crystallisation from solvent: CH2Cl2/hexane'
_exptl_crystal_size_max 0.296
_exptl_crystal_size_mid 0.061
_exptl_crystal_size_min 0.043
_refine_diff_density_max 0.667
_refine_diff_density_min -0.563
_refine_diff_density_rms 0.078
_refine_ls_extinction_method none
_refine_ls_goodness_of_fit_ref 1.015
_refine_ls_hydrogen_treatment constr
_refine_ls_matrix_type full
_refine_ls_number_parameters 607
_refine_ls_number_reflns 18205
_refine_ls_number_restraints 0
_refine_ls_restrained_S_all 1.015
_refine_ls_R_factor_all 0.0229
_refine_ls_R_factor_gt 0.0170
_refine_ls_shift/su_max 0.005
_refine_ls_shift/su_mean 0.000
_refine_ls_structure_factor_coef Fsqd
_refine_ls_weighting_details 'w=1/[\s^2^(Fo^2^)+(0.0127P)^2^+1.1557P] where P=(Fo^2^+2Fc^2^)/3'
_refine_ls_weighting_scheme calc
_refine_ls_wR_factor_gt 0.0354
_refine_ls_wR_factor_ref 0.0370
_reflns_Friedel_coverage 0.000
_reflns_number_gt 15950
_reflns_number_total 18205
_reflns_threshold_expression 'I > 2\s(I)'
_cod_data_source_file c8dt01724g2.cif
_cod_data_source_block shelx_CCDC2
_cod_depositor_comments 'Adding full bibliography for 7047299--7047305.cif.'
_cod_original_cell_volume 2513.4(9)
_cod_database_code 7047301
_shelx_shelxl_version_number 2014/7
_shelx_space_group_comment
;
The symmetry employed for this shelxl refinement is uniquely defined
by the following loop, which should always be used as a source of
symmetry information in preference to the above space-group names.
They are only intended as comments.
;
_shelx_estimated_absorpt_t_min 0.267
_shelx_estimated_absorpt_t_max 0.781

loop_
_space_group_symop_operation_xyz
'x, y, z'
'-x, -y, -z'

loop_
_atom_site_label
_atom_site_type_symbol
_atom_site_fract_x
_atom_site_fract_y
_atom_site_fract_z
_atom_site_U_iso_or_equiv
_atom_site_adp_type
_atom_site_occupancy
_atom_site_site_symmetry_order
_atom_site_calc_flag
_atom_site_refinement_flags_posn
_atom_site_refinement_flags_adp
Au1 Au 1.02477(2) 0.78568(2) 0.56603(2) 0.01686(1) Uani 1 1 d . .
Au2 Au 0.27926(2) 0.65488(2) 0.12893(2) 0.02142(2) Uani 1 1 d . .
Cl1 Cl 1.20152(4) 0.85504(3) 0.64610(3) 0.02927(8) Uani 1 1 d . .
Cl2 Cl 0.29763(4) 0.51962(3) 0.16591(3) 0.03253(9) Uani 1 1 d . .
P1 P 0.85181(4) 0.71263(3) 0.49153(2) 0.01664(7) Uani 1 1 d . .
P2 P 0.26297(4) 0.78630(3) 0.09122(3) 0.02098(8) Uani 1 1 d . .
O1 O 0.87215(12) 0.50435(8) 0.39641(8) 0.0311(3) Uani 1 1 d . .
O2 O 0.78599(12) 0.71893(9) 0.66137(8) 0.0302(3) Uani 1 1 d . .
O3 O 0.57904(12) 0.68071(11) 0.54505(10) 0.0380(3) Uani 1 1 d . .
O4 O 0.86312(12) 0.89038(9) 0.47153(9) 0.0334(3) Uani 1 1 d . .
O5 O 1.06159(12) 0.74946(10) 0.38474(8) 0.0346(3) Uani 1 1 d . .
O6 O 0.65938(11) 0.61115(9) 0.36839(8) 0.0305(3) Uani 1 1 d . .
O7 O 0.15895(13) 0.95151(9) 0.22403(8) 0.0344(3) Uani 1 1 d . .
O8 O 0.05584(13) 0.67723(9) -0.00332(9) 0.0349(3) Uani 1 1 d . .
O9 O 0.13334(12) 0.82941(10) -0.06649(8) 0.0325(3) Uani 1 1 d . .
O10 O 0.48283(13) 0.71325(10) 0.02752(8) 0.0348(3) Uani 1 1 d . .
O11 O 0.44674(14) 0.80714(10) 0.23918(9) 0.0389(3) Uani 1 1 d . .
O12 O 0.28343(13) 0.96714(9) 0.06101(8) 0.0324(3) Uani 1 1 d . .
C1 C 0.82142(14) 0.60974(11) 0.52784(11) 0.0208(3) Uani 1 1 d . .
C2 C 0.84158(15) 0.51719(11) 0.47895(12) 0.0249(3) Uani 1 1 d . .
C3 C 0.83193(17) 0.44417(13) 0.51599(15) 0.0343(4) Uani 1 1 d . .
H3 H 0.8456 0.3815 0.4826 0.041 Uiso 1 1 calc R U
C4 C 0.80254(19) 0.46376(15) 0.60104(16) 0.0415(5) Uani 1 1 d . .
H4 H 0.7954 0.4138 0.6256 0.050 Uiso 1 1 calc R U
C5 C 0.78322(18) 0.55383(15) 0.65143(14) 0.0359(4) Uani 1 1 d . .
H5 H 0.7624 0.5660 0.7099 0.043 Uiso 1 1 calc R U
C6 C 0.79482(15) 0.62671(13) 0.61507(12) 0.0263(3) Uani 1 1 d . .
C7 C 0.8831(2) 0.41122(13) 0.34210(15) 0.0394(5) Uani 1 1 d . .
H7A H 0.9504 0.3836 0.3647 0.059 Uiso 1 1 calc R U
H7B H 0.9008 0.4124 0.2838 0.059 Uiso 1 1 calc R U
H7C H 0.8056 0.3732 0.3402 0.059 Uiso 1 1 calc R U
C8 C 0.7249(2) 0.73793(19) 0.74032(14) 0.0507(6) Uani 1 1 d . .
H8A H 0.6490 0.6966 0.7319 0.076 Uiso 1 1 calc R U
H8B H 0.7046 0.8040 0.7593 0.076 Uiso 1 1 calc R U
H8C H 0.7791 0.7263 0.7843 0.076 Uiso 1 1 calc R U
C9 C 0.72390(15) 0.78843(11) 0.51331(10) 0.0219(3) Uani 1 1 d . .
C10 C 0.60693(16) 0.76904(14) 0.54052(12) 0.0305(4) Uani 1 1 d . .
C11 C 0.5231(2) 0.83907(18) 0.56191(13) 0.0446(5) Uani 1 1 d . .
H11 H 0.4442 0.8263 0.5814 0.053 Uiso 1 1 calc R U
C12 C 0.5557(2) 0.92670(17) 0.55443(15) 0.0497(6) Uani 1 1 d . .
H12 H 0.4997 0.9747 0.5713 0.060 Uiso 1 1 calc R U
C13 C 0.6672(2) 0.94693(14) 0.52321(14) 0.0420(5) Uani 1 1 d . .
H13 H 0.6867 1.0069 0.5161 0.050 Uiso 1 1 calc R U
C14 C 0.75048(17) 0.87725(12) 0.50240(11) 0.0281(4) Uani 1 1 d . .
C15 C 0.45294(19) 0.6526(2) 0.55061(17) 0.0567(7) Uani 1 1 d . .
H15A H 0.4219 0.6919 0.6049 0.085 Uiso 1 1 calc R U
H15B H 0.4452 0.5863 0.5488 0.085 Uiso 1 1 calc R U
H15C H 0.4048 0.6602 0.5020 0.085 Uiso 1 1 calc R U
C16 C 0.8791(3) 0.9589(2) 0.4279(2) 0.0712(9) Uani 1 1 d . .
H16A H 0.8112 0.9499 0.3849 0.107 Uiso 1 1 calc R U
H16B H 0.9576 0.9519 0.3991 0.107 Uiso 1 1 calc R U
H16C H 0.8795 1.0221 0.4697 0.107 Uiso 1 1 calc R U
C17 C 0.85956(15) 0.67899(11) 0.37482(10) 0.0216(3) Uani 1 1 d . .
C18 C 0.96379(17) 0.70112(12) 0.33352(11) 0.0275(3) Uani 1 1 d . .
C19 C 0.9647(2) 0.67356(15) 0.24370(12) 0.0380(4) Uani 1 1 d . .
H19 H 1.0346 0.6895 0.2158 0.046 Uiso 1 1 calc R U
C20 C 0.8627(2) 0.62286(16) 0.19597(12) 0.0426(5) Uani 1 1 d . .
H20 H 0.8643 0.6033 0.1348 0.051 Uiso 1 1 calc R U
C21 C 0.7584(2) 0.59954(14) 0.23398(12) 0.0367(4) Uani 1 1 d . .
H21 H 0.6893 0.5643 0.1998 0.044 Uiso 1 1 calc R U
C22 C 0.75705(17) 0.62897(12) 0.32372(11) 0.0267(3) Uani 1 1 d . .
C23 C 1.1685(2) 0.77611(16) 0.34615(14) 0.0405(5) Uani 1 1 d . .
H23A H 1.2007 0.7197 0.3067 0.061 Uiso 1 1 calc R U
H23B H 1.2317 0.8081 0.3913 0.061 Uiso 1 1 calc R U
H23C H 1.1467 0.8189 0.3139 0.061 Uiso 1 1 calc R U
C24 C 0.5623(2) 0.54465(16) 0.32297(15) 0.0451(5) Uani 1 1 d . .
H24A H 0.5223 0.5683 0.2801 0.068 Uiso 1 1 calc R U
H24B H 0.5017 0.5355 0.3638 0.068 Uiso 1 1 calc R U
H24C H 0.5963 0.4844 0.2938 0.068 Uiso 1 1 calc R U
C25 C 0.10501(15) 0.81883(12) 0.10538(11) 0.0241(3) Uani 1 1 d . .
C26 C 0.06764(16) 0.89696(12) 0.16976(11) 0.0266(3) Uani 1 1 d . .
C27 C -0.05689(18) 0.91417(14) 0.17827(13) 0.0342(4) Uani 1 1 d . .
H27 H -0.0815 0.9679 0.2216 0.041 Uiso 1 1 calc R U
C28 C -0.14376(18) 0.85200(16) 0.12284(15) 0.0401(5) Uani 1 1 d . .
H28 H -0.2283 0.8645 0.1276 0.048 Uiso 1 1 calc R U
C29 C -0.11087(18) 0.77225(15) 0.06067(14) 0.0373(4) Uani 1 1 d . .
H29 H -0.1721 0.7298 0.0236 0.045 Uiso 1 1 calc R U
C30 C 0.01300(17) 0.75493(13) 0.05298(12) 0.0296(4) Uani 1 1 d . .
C31 C 0.1323(2) 1.03985(14) 0.28080(13) 0.0409(5) Uani 1 1 d . .
H31A H 0.0952 1.0770 0.2479 0.061 Uiso 1 1 calc R U
H31B H 0.2087 1.0736 0.3108 0.061 Uiso 1 1 calc R U
H31C H 0.0746 1.0303 0.3231 0.061 Uiso 1 1 calc R U
C32 C -0.0297(2) 0.61263(17) -0.06420(15) 0.0515(6) Uani 1 1 d . .
H32A H -0.0873 0.5825 -0.0337 0.077 Uiso 1 1 calc R U
H32B H 0.0152 0.5644 -0.1047 0.077 Uiso 1 1 calc R U
H32C H -0.0756 0.6467 -0.0960 0.077 Uiso 1 1 calc R U
C33 C 0.30488(16) 0.76538(11) -0.02088(10) 0.0234(3) Uani 1 1 d . .
C34 C 0.23828(17) 0.78570(12) -0.08730(11) 0.0262(3) Uani 1 1 d . .
C35 C 0.28175(19) 0.76113(13) -0.17049(11) 0.0323(4) Uani 1 1 d . .
H35 H 0.2370 0.7750 -0.2153 0.039 Uiso 1 1 calc R U
C36 C 0.3897(2) 0.71677(15) -0.18757(12) 0.0386(5) Uani 1 1 d . .
H36 H 0.4174 0.6992 -0.2448 0.046 Uiso 1 1 calc R U
C37 C 0.45891(19) 0.69706(14) -0.12407(12) 0.0348(4) Uani 1 1 d . .
H37 H 0.5333 0.6665 -0.1368 0.042 Uiso 1 1 calc R U
C38 C 0.41643(17) 0.72334(12) -0.04097(11) 0.0269(3) Uani 1 1 d . .
C39 C 0.0601(2) 0.84555(19) -0.13328(14) 0.0487(6) Uani 1 1 d . .
H39A H 0.1079 0.8864 -0.1596 0.073 Uiso 1 1 calc R U
H39B H -0.0138 0.8761 -0.1090 0.073 Uiso 1 1 calc R U
H39C H 0.0356 0.7852 -0.1772 0.073 Uiso 1 1 calc R U
C40 C 0.5633(2) 0.64009(19) 0.01252(17) 0.0522(6) Uani 1 1 d . .
H40A H 0.5183 0.5800 -0.0193 0.078 Uiso 1 1 calc R U
H40B H 0.5961 0.6365 0.0678 0.078 Uiso 1 1 calc R U
H40C H 0.6316 0.6529 -0.0214 0.078 Uiso 1 1 calc R U
C41 C 0.37173(15) 0.88571(11) 0.14573(10) 0.0232(3) Uani 1 1 d . .
C42 C 0.45969(17) 0.88204(13) 0.20846(11) 0.0279(3) Uani 1 1 d . .
C43 C 0.55427(17) 0.95364(14) 0.23721(12) 0.0343(4) Uani 1 1 d . .
H43 H 0.6156 0.9501 0.2783 0.041 Uiso 1 1 calc R U
C44 C 0.55819(19) 1.02925(15) 0.20578(13) 0.0377(4) Uani 1 1 d . .
H44 H 0.6234 1.0771 0.2254 0.045 Uiso 1 1 calc R U
C45 C 0.47005(18) 1.03779(13) 0.14646(12) 0.0332(4) Uani 1 1 d . .
H45 H 0.4731 1.0911 0.1263 0.040 Uiso 1 1 calc R U
C46 C 0.37680(16) 0.96569(12) 0.11737(11) 0.0263(3) Uani 1 1 d . .
C47 C 0.5399(2) 0.79544(18) 0.29687(16) 0.0547(7) Uani 1 1 d . .
H47A H 0.6197 0.7929 0.2699 0.082 Uiso 1 1 calc R U
H47B H 0.5205 0.7366 0.3103 0.082 Uiso 1 1 calc R U
H47C H 0.5436 0.8488 0.3502 0.082 Uiso 1 1 calc R U
C48 C 0.2846(2) 1.04166(14) 0.02389(14) 0.0399(5) Uani 1 1 d . .
H48A H 0.2792 1.1018 0.0695 0.060 Uiso 1 1 calc R U
H48B H 0.2141 1.0310 -0.0173 0.060 Uiso 1 1 calc R U
H48C H 0.3614 1.0436 -0.0060 0.060 Uiso 1 1 calc R U

loop_
_atom_site_aniso_label
_atom_site_aniso_U_11
_atom_site_aniso_U_22
_atom_site_aniso_U_33
_atom_site_aniso_U_23
_atom_site_aniso_U_13
_atom_site_aniso_U_12
Au1 0.01675(3) 0.01550(3) 0.01910(3) 0.00633(2) 0.00113(2) 0.00182(2)
Au2 0.02492(3) 0.02181(3) 0.01763(3) 0.00583(2) 0.00135(2) 0.00377(2)
Cl1 0.02282(18) 0.0318(2) 0.0339(2) 0.01289(17) -0.00841(16) -0.00286(15)
Cl2 0.0394(2) 0.0287(2) 0.0334(2) 0.01574(18) -0.00128(18) 0.00185(17)
P1 0.01757(17) 0.01522(16) 0.01773(17) 0.00575(13) 0.00158(13) 0.00209(13)
P2 0.0248(2) 0.02049(18) 0.01672(17) 0.00419(15) -0.00135(14) 0.00335(15)
O1 0.0394(7) 0.0175(5) 0.0336(7) 0.0033(5) -0.0005(6) 0.0064(5)
O2 0.0319(7) 0.0378(7) 0.0221(6) 0.0111(5) 0.0070(5) -0.0002(5)
O3 0.0183(6) 0.0534(9) 0.0474(8) 0.0234(7) 0.0047(5) -0.0004(6)
O4 0.0361(7) 0.0245(6) 0.0452(8) 0.0200(6) -0.0056(6) -0.0012(5)
O5 0.0324(7) 0.0450(8) 0.0251(6) 0.0101(6) 0.0096(5) -0.0061(6)
O6 0.0251(6) 0.0332(7) 0.0299(6) 0.0062(5) -0.0059(5) -0.0016(5)
O7 0.0365(7) 0.0305(7) 0.0286(7) -0.0033(5) 0.0009(5) 0.0108(6)
O8 0.0367(7) 0.0274(6) 0.0343(7) 0.0023(5) -0.0092(6) -0.0039(5)
O9 0.0370(7) 0.0372(7) 0.0252(6) 0.0122(5) -0.0059(5) 0.0074(6)
O10 0.0349(7) 0.0417(8) 0.0284(7) 0.0093(6) 0.0033(5) 0.0153(6)
O11 0.0490(8) 0.0329(7) 0.0351(7) 0.0130(6) -0.0201(6) 0.0006(6)
O12 0.0397(7) 0.0259(6) 0.0325(7) 0.0122(5) -0.0116(6) -0.0020(5)
C1 0.0171(7) 0.0200(7) 0.0274(8) 0.0114(6) -0.0018(6) -0.0022(5)
C2 0.0173(7) 0.0198(7) 0.0382(9) 0.0111(7) -0.0064(6) -0.0017(6)
C3 0.0250(8) 0.0230(8) 0.0600(13) 0.0218(9) -0.0052(8) -0.0020(7)
C4 0.0333(10) 0.0416(11) 0.0639(14) 0.0393(11) -0.0042(9) -0.0059(8)
C5 0.0296(9) 0.0462(11) 0.0424(11) 0.0307(9) -0.0005(8) -0.0050(8)
C6 0.0199(7) 0.0336(9) 0.0302(8) 0.0177(7) -0.0001(6) -0.0023(6)
C7 0.0384(11) 0.0215(8) 0.0498(12) -0.0019(8) -0.0035(9) 0.0051(8)
C8 0.0557(14) 0.0688(16) 0.0288(10) 0.0156(11) 0.0200(10) 0.0050(12)
C9 0.0222(7) 0.0233(7) 0.0202(7) 0.0054(6) 0.0001(6) 0.0074(6)
C10 0.0219(8) 0.0445(11) 0.0273(8) 0.0128(8) 0.0017(6) 0.0098(7)
C11 0.0312(10) 0.0704(16) 0.0343(10) 0.0145(10) 0.0076(8) 0.0271(10)
C12 0.0552(14) 0.0532(14) 0.0395(11) 0.0062(10) -0.0004(10) 0.0384(12)
C13 0.0552(13) 0.0290(10) 0.0393(11) 0.0046(8) -0.0108(10) 0.0209(9)
C14 0.0345(9) 0.0211(8) 0.0269(8) 0.0043(6) -0.0077(7) 0.0076(7)
C15 0.0225(10) 0.093(2) 0.0629(16) 0.0386(15) 0.0055(10) -0.0068(11)
C16 0.0618(17) 0.0742(19) 0.107(2) 0.0751(19) -0.0159(16) -0.0106(14)
C17 0.0274(8) 0.0201(7) 0.0184(7) 0.0070(6) 0.0013(6) 0.0044(6)
C18 0.0349(9) 0.0281(8) 0.0218(8) 0.0101(7) 0.0067(7) 0.0048(7)
C19 0.0518(12) 0.0414(11) 0.0230(8) 0.0118(8) 0.0112(8) 0.0076(9)
C20 0.0638(15) 0.0453(12) 0.0175(8) 0.0068(8) 0.0014(9) 0.0112(11)
C21 0.0493(12) 0.0360(10) 0.0222(8) 0.0053(7) -0.0084(8) 0.0067(9)
C22 0.0316(9) 0.0251(8) 0.0236(8) 0.0073(6) -0.0030(6) 0.0065(7)
C23 0.0398(11) 0.0434(11) 0.0416(11) 0.0175(9) 0.0180(9) -0.0012(9)
C24 0.0421(12) 0.0378(11) 0.0483(13) 0.0070(10) -0.0120(10) -0.0117(9)
C25 0.0255(8) 0.0248(8) 0.0233(7) 0.0090(6) 0.0001(6) 0.0045(6)
C26 0.0288(8) 0.0276(8) 0.0267(8) 0.0124(7) 0.0033(7) 0.0068(7)
C27 0.0330(10) 0.0385(10) 0.0391(10) 0.0208(9) 0.0102(8) 0.0139(8)
C28 0.0267(9) 0.0542(13) 0.0513(12) 0.0319(11) 0.0068(8) 0.0106(9)
C29 0.0265(9) 0.0450(11) 0.0452(11) 0.0228(10) -0.0048(8) -0.0034(8)
C30 0.0314(9) 0.0284(8) 0.0310(9) 0.0132(7) -0.0031(7) -0.0010(7)
C31 0.0575(13) 0.0278(9) 0.0335(10) 0.0016(8) 0.0034(9) 0.0128(9)
C32 0.0547(14) 0.0447(13) 0.0442(13) 0.0034(10) -0.0183(11) -0.0164(11)
C33 0.0292(8) 0.0210(7) 0.0182(7) 0.0038(6) -0.0004(6) -0.0006(6)
C34 0.0339(9) 0.0226(8) 0.0208(7) 0.0064(6) -0.0031(6) -0.0032(7)
C35 0.0443(11) 0.0316(9) 0.0197(8) 0.0084(7) -0.0039(7) -0.0086(8)
C36 0.0494(12) 0.0430(11) 0.0199(8) 0.0055(8) 0.0072(8) -0.0038(9)
C37 0.0370(10) 0.0380(10) 0.0258(9) 0.0045(8) 0.0087(7) 0.0019(8)
C38 0.0304(9) 0.0266(8) 0.0224(8) 0.0056(6) 0.0026(6) 0.0009(7)
C39 0.0485(13) 0.0662(16) 0.0373(11) 0.0238(11) -0.0112(10) 0.0130(11)
C40 0.0412(12) 0.0598(15) 0.0541(14) 0.0117(12) 0.0015(10) 0.0241(11)
C41 0.0242(8) 0.0225(7) 0.0197(7) 0.0021(6) -0.0004(6) 0.0018(6)
C42 0.0293(9) 0.0288(8) 0.0225(8) 0.0030(7) -0.0028(6) 0.0059(7)
C43 0.0264(9) 0.0411(11) 0.0291(9) 0.0027(8) -0.0073(7) 0.0013(8)
C44 0.0325(10) 0.0391(11) 0.0346(10) 0.0042(8) -0.0035(8) -0.0097(8)
C45 0.0384(10) 0.0274(9) 0.0305(9) 0.0063(7) -0.0007(8) -0.0065(7)
C46 0.0284(8) 0.0259(8) 0.0220(7) 0.0040(6) -0.0006(6) 0.0016(6)
C47 0.0661(16) 0.0469(13) 0.0514(14) 0.0164(11) -0.0280(12) 0.0117(12)
C48 0.0578(13) 0.0305(10) 0.0355(10) 0.0155(8) -0.0014(9) 0.0074(9)

loop_
_atom_type_symbol
_atom_type_description
_atom_type_scat_dispersion_real
_atom_type_scat_dispersion_imag
_atom_type_scat_source
C C 0.0033 0.0016 'International Tables Vol C Tables 4.2.6.8 and 6.1.1.4'
H H 0.0000 0.0000 'International Tables Vol C Tables 4.2.6.8 and 6.1.1.4'
O O 0.0106 0.0060 'International Tables Vol C Tables 4.2.6.8 and 6.1.1.4'
P P 0.1023 0.0942 'International Tables Vol C Tables 4.2.6.8 and 6.1.1.4'
Cl Cl 0.1484 0.1585 'International Tables Vol C Tables 4.2.6.8 and 6.1.1.4'
Au Au -2.0133 8.8022 'International Tables Vol C Tables 4.2.6.8 and 6.1.1.4'

loop_
_geom_angle_atom_site_label_1
_geom_angle_atom_site_label_2
_geom_angle_atom_site_label_3
_geom_angle
P1 Au1 Cl1 177.099(15)
P2 Au2 Cl2 179.199(16)
C17 P1 C9 103.20(7)
C17 P1 C1 111.37(8)
C9 P1 C1 111.14(8)
C17 P1 Au1 115.29(6)
C9 P1 Au1 111.64(6)
C1 P1 Au1 104.39(5)
C25 P2 C41 111.10(8)
C25 P2 C33 110.88(8)
C41 P2 C33 100.52(8)
C25 P2 Au2 108.05(6)
C41 P2 Au2 116.04(6)
C33 P2 Au2 110.11(6)
C2 O1 C7 118.44(15)
C6 O2 C8 117.34(16)
C10 O3 C15 117.89(17)
C14 O4 C16 118.25(17)
C18 O5 C23 119.37(15)
C22 O6 C24 118.46(16)
C26 O7 C31 119.12(15)
C30 O8 C32 118.47(17)
C34 O9 C39 118.58(16)
C38 O10 C40 118.74(16)
C42 O11 C47 118.95(17)
C46 O12 C48 119.22(15)
C2 C1 C6 117.91(15)
C2 C1 P1 124.26(13)
C6 C1 P1 117.04(12)
O1 C2 C3 123.35(16)
O1 C2 C1 116.19(14)
C3 C2 C1 120.45(18)
C4 C3 C2 119.57(19)
C4 C3 H3 120.2
C2 C3 H3 120.2
C5 C4 C3 121.75(17)
C5 C4 H4 119.1
C3 C4 H4 119.1
C4 C5 C6 118.72(19)
C4 C5 H5 120.6
C6 C5 H5 120.6
O2 C6 C5 122.93(17)
O2 C6 C1 115.47(14)
C5 C6 C1 121.56(18)
O1 C7 H7A 109.5
O1 C7 H7B 109.5
H7A C7 H7B 109.5
O1 C7 H7C 109.5
H7A C7 H7C 109.5
H7B C7 H7C 109.5
O2 C8 H8A 109.5
O2 C8 H8B 109.5
H8A C8 H8B 109.5
O2 C8 H8C 109.5
H8A C8 H8C 109.5
H8B C8 H8C 109.5
C10 C9 C14 118.05(15)
C10 C9 P1 127.92(13)
C14 C9 P1 114.02(13)
O3 C10 C9 117.60(15)
O3 C10 C11 122.14(18)
C9 C10 C11 120.26(19)
C12 C11 C10 119.5(2)
C12 C11 H11 120.3
C10 C11 H11 120.3
C13 C12 C11 122.01(19)
C13 C12 H12 119.0
C11 C12 H12 119.0
C12 C13 C14 118.3(2)
C12 C13 H13 120.9
C14 C13 H13 120.9
O4 C14 C13 122.77(18)
O4 C14 C9 115.48(14)
C13 C14 C9 121.74(19)
O3 C15 H15A 109.5
O3 C15 H15B 109.5
H15A C15 H15B 109.5
O3 C15 H15C 109.5
H15A C15 H15C 109.5
H15B C15 H15C 109.5
O4 C16 H16A 109.5
O4 C16 H16B 109.5
H16A C16 H16B 109.5
O4 C16 H16C 109.5
H16A C16 H16C 109.5
H16B C16 H16C 109.5
C22 C17 C18 118.46(15)
C22 C17 P1 118.67(13)
C18 C17 P1 122.87(13)
O5 C18 C19 122.48(17)
O5 C18 C17 117.07(15)
C19 C18 C17 120.45(18)
C20 C19 C18 119.13(19)
C20 C19 H19 120.4
C18 C19 H19 120.4
C19 C20 C21 122.28(18)
C19 C20 H20 118.9
C21 C20 H20 118.9
C20 C21 C22 118.33(19)
C20 C21 H21 120.8
C22 C21 H21 120.8
O6 C22 C21 123.71(17)
O6 C22 C17 114.97(15)
C21 C22 C17 121.32(18)
O5 C23 H23A 109.5
O5 C23 H23B 109.5
H23A C23 H23B 109.5
O5 C23 H23C 109.5
H23A C23 H23C 109.5
H23B C23 H23C 109.5
O6 C24 H24A 109.5
O6 C24 H24B 109.5
H24A C24 H24B 109.5
O6 C24 H24C 109.5
H24A C24 H24C 109.5
H24B C24 H24C 109.5
C26 C25 C30 118.02(16)
C26 C25 P2 124.85(13)
C30 C25 P2 116.79(13)
O7 C26 C27 123.20(17)
O7 C26 C25 115.84(15)
C27 C26 C25 120.92(17)
C28 C27 C26 119.09(19)
C28 C27 H27 120.5
C26 C27 H27 120.5
C29 C28 C27 121.67(18)
C29 C28 H28 119.2
C27 C28 H28 119.2
C28 C29 C30 119.04(19)
C28 C29 H29 120.5
C30 C29 H29 120.5
O8 C30 C29 124.29(17)
O8 C30 C25 114.60(16)
C29 C30 C25 121.11(18)
O7 C31 H31A 109.5
O7 C31 H31B 109.5
H31A C31 H31B 109.5
O7 C31 H31C 109.5
H31A C31 H31C 109.5
H31B C31 H31C 109.5
O8 C32 H32A 109.5
O8 C32 H32B 109.5
H32A C32 H32B 109.5
O8 C32 H32C 109.5
H32A C32 H32C 109.5
H32B C32 H32C 109.5
C38 C33 C34 117.80(15)
C38 C33 P2 114.42(12)
C34 C33 P2 127.78(14)
O9 C34 C35 122.64(16)
O9 C34 C33 117.30(15)
C35 C34 C33 120.06(17)
C36 C35 C34 119.84(17)
C36 C35 H35 120.1
C34 C35 H35 120.1
C35 C36 C37 121.96(17)
C35 C36 H36 119.0
C37 C36 H36 119.0
C36 C37 C38 117.95(19)
C36 C37 H37 121.0
C38 C37 H37 121.0
O10 C38 C37 122.33(17)
O10 C38 C33 115.32(15)
C37 C38 C33 122.31(17)
O9 C39 H39A 109.5
O9 C39 H39B 109.5
H39A C39 H39B 109.5
O9 C39 H39C 109.5
H39A C39 H39C 109.5
H39B C39 H39C 109.5
O10 C40 H40A 109.5
O10 C40 H40B 109.5
H40A C40 H40B 109.5
O10 C40 H40C 109.5
H40A C40 H40C 109.5
H40B C40 H40C 109.5
C42 C41 C46 118.27(16)
C42 C41 P2 122.63(13)
C46 C41 P2 118.74(12)
O11 C42 C43 123.12(16)
O11 C42 C41 116.79(16)
C43 C42 C41 120.08(17)
C44 C43 C42 119.74(18)
C44 C43 H43 120.1
C42 C43 H43 120.1
C43 C44 C45 122.11(18)
C43 C44 H44 118.9
C45 C44 H44 118.9
C44 C45 C46 117.85(18)
C44 C45 H45 121.1
C46 C45 H45 121.1
O12 C46 C45 123.34(17)
O12 C46 C41 114.82(15)
C45 C46 C41 121.83(17)
O11 C47 H47A 109.5
O11 C47 H47B 109.5
H47A C47 H47B 109.5
O11 C47 H47C 109.5
H47A C47 H47C 109.5
H47B C47 H47C 109.5
O12 C48 H48A 109.5
O12 C48 H48B 109.5
H48A C48 H48B 109.5
O12 C48 H48C 109.5
H48A C48 H48C 109.5
H48B C48 H48C 109.5

loop_
_geom_bond_atom_site_label_1
_geom_bond_atom_site_label_2
_geom_bond_distance
Au1 P1 2.2416(5)
Au1 Cl1 2.2965(5)
Au2 P2 2.2464(6)
Au2 Cl2 2.2981(6)
P1 C17 1.8184(16)
P1 C9 1.8213(16)
P1 C1 1.8242(16)
P2 C25 1.8150(17)
P2 C41 1.8202(17)
P2 C33 1.8309(17)
O1 C2 1.353(2)
O1 C7 1.415(2)
O2 C6 1.363(2)
O2 C8 1.420(2)
O3 C10 1.360(2)
O3 C15 1.422(2)
O4 C14 1.361(2)
O4 C16 1.419(2)
O5 C18 1.357(2)
O5 C23 1.427(2)
O6 C22 1.360(2)
O6 C24 1.424(2)
O7 C26 1.359(2)
O7 C31 1.411(2)
O8 C30 1.356(2)
O8 C32 1.427(2)
O9 C34 1.349(2)
O9 C39 1.423(2)
O10 C38 1.368(2)
O10 C40 1.410(2)
O11 C42 1.361(2)
O11 C47 1.421(2)
O12 C46 1.359(2)
O12 C48 1.421(2)
C1 C2 1.401(2)
C1 C6 1.406(2)
C2 C3 1.400(2)
C3 C4 1.376(3)
C3 H3 0.9500
C4 C5 1.376(3)
C4 H4 0.9500
C5 C6 1.392(2)
C5 H5 0.9500
C7 H7A 0.9800
C7 H7B 0.9800
C7 H7C 0.9800
C8 H8A 0.9800
C8 H8B 0.9800
C8 H8C 0.9800
C9 C10 1.399(2)
C9 C14 1.406(2)
C10 C11 1.399(3)
C11 C12 1.377(4)
C11 H11 0.9500
C12 C13 1.377(4)
C12 H12 0.9500
C13 C14 1.391(2)
C13 H13 0.9500
C15 H15A 0.9800
C15 H15B 0.9800
C15 H15C 0.9800
C16 H16A 0.9800
C16 H16B 0.9800
C16 H16C 0.9800
C17 C22 1.402(2)
C17 C18 1.404(2)
C18 C19 1.395(2)
C19 C20 1.378(3)
C19 H19 0.9500
C20 C21 1.381(3)
C20 H20 0.9500
C21 C22 1.393(2)
C21 H21 0.9500
C23 H23A 0.9800
C23 H23B 0.9800
C23 H23C 0.9800
C24 H24A 0.9800
C24 H24B 0.9800
C24 H24C 0.9800
C25 C26 1.398(2)
C25 C30 1.407(2)
C26 C27 1.396(2)
C27 C28 1.380(3)
C27 H27 0.9500
C28 C29 1.379(3)
C28 H28 0.9500
C29 C30 1.389(3)
C29 H29 0.9500
C31 H31A 0.9800
C31 H31B 0.9800
C31 H31C 0.9800
C32 H32A 0.9800
C32 H32B 0.9800
C32 H32C 0.9800
C33 C38 1.400(2)
C33 C34 1.408(2)
C34 C35 1.394(2)
C35 C36 1.377(3)
C35 H35 0.9500
C36 C37 1.380(3)
C36 H36 0.9500
C37 C38 1.389(2)
C37 H37 0.9500
C39 H39A 0.9800
C39 H39B 0.9800
C39 H39C 0.9800
C40 H40A 0.9800
C40 H40B 0.9800
C40 H40C 0.9800
C41 C42 1.400(2)
C41 C46 1.406(2)
C42 C43 1.397(3)
C43 C44 1.375(3)
C43 H43 0.9500
C44 C45 1.385(3)
C44 H44 0.9500
C45 C46 1.393(2)
C45 H45 0.9500
C47 H47A 0.9800
C47 H47B 0.9800
C47 H47C 0.9800
C48 H48A 0.9800
C48 H48B 0.9800
C48 H48C 0.9800

loop_
_geom_torsion_atom_site_label_1
_geom_torsion_atom_site_label_2
_geom_torsion_atom_site_label_3
_geom_torsion_atom_site_label_4
_geom_torsion
C17 P1 C1 C2 19.70(16)
C9 P1 C1 C2 134.18(14)
Au1 P1 C1 C2 -105.33(13)
C17 P1 C1 C6 -170.71(12)
C9 P1 C1 C6 -56.23(14)
Au1 P1 C1 C6 64.26(13)
C7 O1 C2 C3 6.5(2)
C7 O1 C2 C1 -174.64(15)
C6 C1 C2 O1 -177.23(14)
P1 C1 C2 O1 -7.7(2)
C6 C1 C2 C3 1.7(2)
P1 C1 C2 C3 171.21(13)
O1 C2 C3 C4 178.79(17)
C1 C2 C3 C4 -0.1(3)
C2 C3 C4 C5 -0.6(3)
C3 C4 C5 C6 -0.5(3)
C8 O2 C6 C5 -20.5(3)
C8 O2 C6 C1 161.89(17)
C4 C5 C6 O2 -175.27(17)
C4 C5 C6 C1 2.2(3)
C2 C1 C6 O2 174.86(14)
P1 C1 C6 O2 4.6(2)
C2 C1 C6 C5 -2.8(2)
P1 C1 C6 C5 -173.08(14)
C17 P1 C9 C10 109.30(16)
C1 P1 C9 C10 -10.17(18)
Au1 P1 C9 C10 -126.28(15)
C17 P1 C9 C14 -72.10(14)
C1 P1 C9 C14 168.42(12)
Au1 P1 C9 C14 52.31(13)
C15 O3 C10 C9 -164.08(18)
C15 O3 C10 C11 15.8(3)
C14 C9 C10 O3 175.47(16)
P1 C9 C10 O3 -6.0(2)
C14 C9 C10 C11 -4.5(3)
P1 C9 C10 C11 174.09(15)
O3 C10 C11 C12 -178.74(19)
C9 C10 C11 C12 1.2(3)
C10 C11 C12 C13 2.6(3)
C11 C12 C13 C14 -2.8(3)
C16 O4 C14 C13 -25.1(3)
C16 O4 C14 C9 155.8(2)
C12 C13 C14 O4 -179.67(18)
C12 C13 C14 C9 -0.7(3)
C10 C9 C14 O4 -176.68(15)
P1 C9 C14 O4 4.6(2)
C10 C9 C14 C13 4.2(3)
P1 C9 C14 C13 -174.50(14)
C9 P1 C17 C22 -61.03(14)
C1 P1 C17 C22 58.29(15)
Au1 P1 C17 C22 176.97(11)
C9 P1 C17 C18 118.83(15)
C1 P1 C17 C18 -121.85(14)
Au1 P1 C17 C18 -3.17(16)
C23 O5 C18 C19 2.0(3)
C23 O5 C18 C17 -178.21(16)
C22 C17 C18 O5 -179.91(15)
P1 C17 C18 O5 0.2(2)
C22 C17 C18 C19 -0.1(3)
P1 C17 C18 C19 -179.98(14)
O5 C18 C19 C20 178.63(18)
C17 C18 C19 C20 -1.1(3)
C18 C19 C20 C21 1.1(3)
C19 C20 C21 C22 0.3(3)
C24 O6 C22 C21 12.1(3)
C24 O6 C22 C17 -167.09(16)
C20 C21 C22 O6 179.31(18)
C20 C21 C22 C17 -1.6(3)
C18 C17 C22 O6 -179.31(15)
P1 C17 C22 O6 0.6(2)
C18 C17 C22 C21 1.5(3)
P1 C17 C22 C21 -178.64(14)
C41 P2 C25 C26 -19.05(17)
C33 P2 C25 C26 -129.94(15)
Au2 P2 C25 C26 109.31(14)
C41 P2 C25 C30 167.78(13)
C33 P2 C25 C30 56.89(15)
Au2 P2 C25 C30 -63.86(14)
C31 O7 C26 C27 -13.2(3)
C31 O7 C26 C25 169.12(17)
C30 C25 C26 O7 173.79(15)
P2 C25 C26 O7 0.7(2)
C30 C25 C26 C27 -3.9(3)
P2 C25 C26 C27 -177.02(14)
O7 C26 C27 C28 -176.57(17)
C25 C26 C27 C28 1.0(3)
C26 C27 C28 C29 1.5(3)
C27 C28 C29 C30 -0.9(3)
C32 O8 C30 C29 5.9(3)
C32 O8 C30 C25 -174.59(17)
C28 C29 C30 O8 177.32(18)
C28 C29 C30 C25 -2.2(3)
C26 C25 C30 O8 -175.01(15)
P2 C25 C30 O8 -1.4(2)
C26 C25 C30 C29 4.6(3)
P2 C25 C30 C29 178.21(15)
C25 P2 C33 C38 -168.77(12)
C41 P2 C33 C38 73.67(14)
Au2 P2 C33 C38 -49.25(14)
C25 P2 C33 C34 10.62(18)
C41 P2 C33 C34 -106.94(16)
Au2 P2 C33 C34 130.14(14)
C39 O9 C34 C35 4.2(3)
C39 O9 C34 C33 -176.12(18)
C38 C33 C34 O9 -177.56(15)
P2 C33 C34 O9 3.1(2)
C38 C33 C34 C35 2.1(2)
P2 C33 C34 C35 -177.22(13)
O9 C34 C35 C36 179.86(17)
C33 C34 C35 C36 0.2(3)
C34 C35 C36 C37 -1.3(3)
C35 C36 C37 C38 0.1(3)
C40 O10 C38 C37 -29.1(3)
C40 O10 C38 C33 153.24(19)
C36 C37 C38 O10 -175.06(18)
C36 C37 C38 C33 2.4(3)
C34 C33 C38 O10 174.14(15)
P2 C33 C38 O10 -6.4(2)
C34 C33 C38 C37 -3.5(3)
P2 C33 C38 C37 175.96(15)
C25 P2 C41 C42 123.04(15)
C33 P2 C41 C42 -119.56(15)
Au2 P2 C41 C42 -0.88(16)
C25 P2 C41 C46 -64.04(15)
C33 P2 C41 C46 53.36(15)
Au2 P2 C41 C46 172.04(11)
C47 O11 C42 C43 -6.4(3)
C47 O11 C42 C41 174.18(19)
C46 C41 C42 O11 175.23(16)
P2 C41 C42 O11 -11.8(2)
C46 C41 C42 C43 -4.2(3)
P2 C41 C42 C43 168.79(14)
O11 C42 C43 C44 -177.18(18)
C41 C42 C43 C44 2.2(3)
C42 C43 C44 C45 0.6(3)
C43 C44 C45 C46 -1.3(3)
C48 O12 C46 C45 5.2(3)
C48 O12 C46 C41 -175.70(16)
C44 C45 C46 O12 178.23(17)
C44 C45 C46 C41 -0.8(3)
C42 C41 C46 O12 -175.60(15)
P2 C41 C46 O12 11.2(2)
C42 C41 C46 C45 3.5(3)
P2 C41 C46 C45 -169.71(14)
